data_7233595
loop_
_publ_author_name
'Zhongyue Zhang'
'Hanhua Zhao'
'Michio M. Matsushita'
'Kunio Awaga'
'Kim R. Dunbar'

_publ_section_title
;
 A new metal-organic hybrid material with intrinsic resistance-based
 bistability: monitoring in situ room temperature switching behavior
;
_journal_name_full 'Journal of Materials Chemistry C'
_journal_page_first 399
_journal_page_last 404
_journal_paper_doi 10.1039/C3TC31577K
_journal_volume 2
_journal_year 2014
_chemical_formula_moiety 'C12 H2 Ag Cl2 N4'
_chemical_formula_sum 'C12 H2 Ag Cl2 N4'
_chemical_formula_weight 380.95
_chemical_name_common AgTCNQCl2
_space_group_IT_number 13
_space_group_name_Hall '-P 2yc'
_space_group_name_H-M_alt 'P 1 2/c 1'
_symmetry_cell_setting monoclinic
_symmetry_space_group_name_H-M 'P 1 2/c 1'
_atom_sites_solution_hydrogens geom
_atom_sites_solution_primary direct
_atom_sites_solution_secondary difmap
_cell_angle_alpha 90.00
_cell_angle_beta 90.69(3)
_cell_angle_gamma 90.00
_cell_formula_units_Z 2
_cell_length_a 6.7867(14)
_cell_length_b 3.5336(7)
_cell_length_c 22.719(4)
_cell_measurement_temperature 110(2)
_cell_volume 544.80(18)
_computing_structure_refinement 'SHELXL-97 (Sheldrick, 2008)'
_computing_structure_solution 'SHELXS-97 (Sheldrick, 2008)'
_diffrn_ambient_temperature 110(2)
_diffrn_measured_fraction_theta_full 1.000
_diffrn_measured_fraction_theta_max 1.000
_diffrn_measurement_device_type APEXII
_diffrn_radiation_monochromator graphite
_diffrn_radiation_source 'fine-focus sealed tube'
_diffrn_radiation_type Synchrotron
_diffrn_radiation_wavelength 0.41328
_diffrn_reflns_av_R_equivalents 0.0497
_diffrn_reflns_av_sigmaI/netI 0.0210
_diffrn_reflns_limit_h_max 7
_diffrn_reflns_limit_h_min -7
_diffrn_reflns_limit_k_max 3
_diffrn_reflns_limit_k_min -3
_diffrn_reflns_limit_l_max 25
_diffrn_reflns_limit_l_min -25
_diffrn_reflns_number 8855
_diffrn_reflns_theta_full 23.68
_diffrn_reflns_theta_max 13.51
_diffrn_reflns_theta_min 1.04
_exptl_absorpt_coefficient_mu 2.325
_exptl_absorpt_correction_T_max 13.51
_exptl_absorpt_correction_T_min 1.04
_exptl_absorpt_correction_type multi-scan
_exptl_crystal_colour green
_exptl_crystal_density_diffrn 2.322
_exptl_crystal_density_method 'not measured'
_exptl_crystal_description needle
_exptl_crystal_F_000 366
_exptl_crystal_size_max 0.02
_exptl_crystal_size_mid 0.008
_exptl_crystal_size_min 0.005
_refine_diff_density_max 0.635
_refine_diff_density_min -0.686
_refine_diff_density_rms 0.132
_refine_ls_extinction_method none
_refine_ls_goodness_of_fit_ref 1.396
_refine_ls_hydrogen_treatment mixed
_refine_ls_matrix_type full
_refine_ls_number_parameters 47
_refine_ls_number_reflns 811
_refine_ls_number_restraints 0
_refine_ls_restrained_S_all 1.396
_refine_ls_R_factor_all 0.0420
_refine_ls_R_factor_gt 0.0392
_refine_ls_shift/su_max 0.000
_refine_ls_shift/su_mean 0.000
_refine_ls_structure_factor_coef Fsqd
_refine_ls_weighting_details 'calc w=1/[\s^2^(Fo^2^)+(0.0000P)^2^+5.4683P] where P=(Fo^2^+2Fc^2^)/3'
_refine_ls_weighting_scheme calc
_refine_ls_wR_factor_gt 0.0906
_refine_ls_wR_factor_ref 0.0914
_reflns_number_gt 773
_reflns_number_total 811
_reflns_threshold_expression >2sigma(I)
_cod_data_source_file J-Mater-Chem-C-2014-2-399-1.cif
_cod_data_source_block 1
_cod_original_sg_symbol_H-M p2/c
_cod_database_code 7233595

loop_
_symmetry_equiv_pos_as_xyz
'x, y, z'
'-x, y, -z+1/2'
'-x, -y, -z'
'x, -y, z-1/2'

loop_
_atom_site_label
_atom_site_type_symbol
_atom_site_fract_x
_atom_site_fract_y
_atom_site_fract_z
_atom_site_U_iso_or_equiv
_atom_site_adp_type
_atom_site_occupancy
_atom_site_symmetry_multiplicity
_atom_site_calc_flag
_atom_site_refinement_flags
_atom_site_disorder_assembly
_atom_site_disorder_group
Ag1 Ag 1.0000 0.4007(3) 0.2500 0.0233(3) Uani 1 2 d S . .
Cl1 Cl 0.8705(2) 0.2848(5) 0.07049(7) 0.0138(4) Uani 1 1 d . . .
N2 N 0.7327(8) 0.131(2) 0.2060(3) 0.0248(14) Uiso 1 1 d . . .
N3 N 0.1647(8) -0.2992(18) 0.1717(3) 0.0220(14) Uiso 1 1 d . . .
C1 C 0.4955(9) -0.016(2) 0.0635(3) 0.0175(15) Uiso 1 1 d . . .
C2 C 0.4797(9) -0.045(2) 0.1257(3) 0.0184(15) Uiso 1 1 d . . .
C3 C 0.6611(9) 0.123(2) 0.0325(3) 0.0174(15) Uiso 1 1 d . . .
C5 C 0.6254(9) 0.051(2) 0.1681(3) 0.0185(15) Uiso 1 1 d . . .
C7 C 0.6646(9) 0.139(2) -0.0276(3) 0.0164(15) Uiso 1 1 d . . .
H7 H 0.7787 0.2368 -0.0460 0.020 Uiso 1 1 calc R . .
C9 C 0.3042(9) -0.188(2) 0.1506(3) 0.0157(15) Uiso 1 1 d . . .

loop_
_atom_site_aniso_label
_atom_site_aniso_U_11
_atom_site_aniso_U_22
_atom_site_aniso_U_33
_atom_site_aniso_U_23
_atom_site_aniso_U_13
_atom_site_aniso_U_12
Ag1 0.0227(4) 0.0299(5) 0.0172(4) 0.000 -0.0024(3) 0.000
Cl1 0.0145(8) 0.0140(9) 0.0129(8) 0.0000(7) -0.0029(6) 0.0004(6)

loop_
_atom_type_symbol
_atom_type_description
_atom_type_scat_dispersion_real
_atom_type_scat_dispersion_imag
_atom_type_scat_source
C C 0.0033 0.0016 'International Tables Vol C Tables 4.2.6.8 and 6.1.1.4'
H H 0.0000 0.0000 'International Tables Vol C Tables 4.2.6.8 and 6.1.1.4'
Ag Ag -0.8971 1.1015 'International Tables Vol C Tables 4.2.6.8 and 6.1.1.4'
Cl Cl 0.1484 0.1585 'International Tables Vol C Tables 4.2.6.8 and 6.1.1.4'
N N 0.0061 0.0033 'International Tables Vol C Tables 4.2.6.8 and 6.1.1.4'

loop_
_geom_angle_atom_site_label_1
_geom_angle_atom_site_label_2
_geom_angle_atom_site_label_3
_geom_angle
_geom_angle_site_symmetry_1
_geom_angle_site_symmetry_3
N2 Ag1 N2 130.4(3) 2_755 .
N2 Ag1 N3 103.9(2) 2_755 2_665
N2 Ag1 N3 97.9(2) . 2_665
N2 Ag1 N3 97.9(2) 2_755 1_665
N2 Ag1 N3 103.9(2) . 1_665
N3 Ag1 N3 126.7(3) 2_665 1_665
C5 N2 Ag1 157.5(6) . .
C9 N3 Ag1 151.3(5) . 1_445
C7 C1 C3 115.2(6) 3_655 .
C7 C1 C2 118.9(6) 3_655 .
C3 C1 C2 125.9(6) . .
C5 C2 C9 113.5(6) . .
C5 C2 C1 126.8(6) . .
C9 C2 C1 119.7(6) . .
C7 C3 C1 122.2(6) . .
C7 C3 Cl1 117.1(5) . .
C1 C3 Cl1 120.7(5) . .
N2 C5 C2 174.5(7) . .
C3 C7 C1 122.6(6) . 3_655
C3 C7 H7 118.7 . .
C1 C7 H7 118.7 3_655 .
N3 C9 C2 178.4(7) . .

loop_
_geom_bond_atom_site_label_1
_geom_bond_atom_site_label_2
_geom_bond_distance
_geom_bond_site_symmetry_2
Ag1 N2 2.271(6) 2_755
Ag1 N2 2.271(6) .
Ag1 N3 2.363(6) 2_665
Ag1 N3 2.363(6) 1_665
Cl1 C3 1.750(6) .
N2 C5 1.156(9) .
N3 C9 1.136(8) .
N3 Ag1 2.363(6) 1_445
C1 C7 1.419(9) 3_655
C1 C3 1.421(9) .
C1 C2 1.424(9) .
C2 C5 1.412(9) .
C2 C9 1.419(9) .
C3 C7 1.365(9) .
C7 C1 1.419(9) 3_655
C7 H7 0.9500 .

loop_
_geom_torsion_atom_site_label_1
_geom_torsion_atom_site_label_2
_geom_torsion_atom_site_label_3
_geom_torsion_atom_site_label_4
_geom_torsion
_geom_torsion_site_symmetry_1
_geom_torsion_site_symmetry_2
_geom_torsion_site_symmetry_3
_geom_torsion_site_symmetry_4
N2 Ag1 N2 C5 -114.1(16) 2_755 . . .
N3 Ag1 N2 C5 130.1(16) 2_665 . . .
N3 Ag1 N2 C5 -0.9(16) 1_665 . . .
C7 C1 C2 C5 177.7(7) 3_655 . . .
C3 C1 C2 C5 -1.5(13) . . . .
C7 C1 C2 C9 -1.1(11) 3_655 . . .
C3 C1 C2 C9 179.8(7) . . . .
C7 C1 C3 C7 0.5(12) 3_655 . . .
C2 C1 C3 C7 179.7(7) . . . .
C7 C1 C3 Cl1 -179.9(5) 3_655 . . .
C2 C1 C3 Cl1 -0.7(11) . . . .
Ag1 N2 C5 C2 -145(8) . . . .
C9 C2 C5 N2 -22(9) . . . .
C1 C2 C5 N2 159(8) . . . .
C1 C3 C7 C1 -0.6(13) . . . 3_655
Cl1 C3 C7 C1 179.9(6) . . . 3_655
Ag1 N3 C9 C2 -49(29) 1_445 . . .
C5 C2 C9 N3 23(28) . . . .
C1 C2 C9 N3 -158(28) . . . .
